data_4074542
loop_
_publ_author_name
'Hahn, F. Ekkehardt'
'Jahnke, Mareike C.'
'Pape, Tania'

_publ_section_title
;
 Synthesis of Palladium and Platinum Complexes with
 Phosphine-Functionalized Benzimidazolin-2-ylidene Ligands
;
_journal_issue 25
_journal_name_full Organometallics
_journal_page_first 5927
_journal_paper_doi 10.1021/om060741u
_journal_volume 25
_journal_year 2006
_chemical_formula_sum 'C23 H23 Cl2 N2 P Pd'
_chemical_formula_weight 535.70
_chemical_name_systematic
; 
 ? 
;
_space_group_IT_number 19
_symmetry_cell_setting orthorhombic
_symmetry_space_group_name_Hall 'P 2ac 2ab'
_symmetry_space_group_name_H-M 'P 21 21 21'
_atom_sites_solution_hydrogens geom
_atom_sites_solution_primary direct
_atom_sites_solution_secondary difmap
_audit_creation_method SHELXL-97
_cell_angle_alpha 90.00
_cell_angle_beta 90.00
_cell_angle_gamma 90.00
_cell_formula_units_Z 4
_cell_length_a 8.9474(13)
_cell_length_b 13.912(2)
_cell_length_c 17.268(3)
_cell_measurement_reflns_used 900
_cell_measurement_temperature 153(2)
_cell_measurement_theta_max 22.5
_cell_measurement_theta_min 1
_cell_volume 2149.5(6)
_computing_cell_refinement 'SAINT (Bruker AXS, 2000)'
_computing_data_collection 'SMART (Bruker AXS, 2000)'
_computing_data_reduction 'SAINT,SADABS (Bruker AXS, 2000)'
_computing_molecular_graphics
;
ORTEP3,L.J. Farrugia, J. Appl. Cryst. (1997) 30, 565
;
_computing_structure_refinement 'SHELXL-97 (Sheldrick, 1997)'
_computing_structure_solution 'SHELXS-97 (Sheldrick, 1990)'
_diffrn_ambient_temperature 153(2)
_diffrn_detector_area_resol_mean 80
_diffrn_measured_fraction_theta_full 0.999
_diffrn_measured_fraction_theta_max 0.999
_diffrn_measurement_device_type 'CCD area detector'
_diffrn_measurement_method 'Omega and Phi scans'
_diffrn_radiation_monochromator graphite
_diffrn_radiation_source 'rotating anode'
_diffrn_radiation_type MoK\a
_diffrn_radiation_wavelength 0.71073
_diffrn_reflns_av_R_equivalents 0.0744
_diffrn_reflns_av_sigmaI/netI 0.0651
_diffrn_reflns_limit_h_max 11
_diffrn_reflns_limit_h_min -11
_diffrn_reflns_limit_k_max 18
_diffrn_reflns_limit_k_min -18
_diffrn_reflns_limit_l_max 22
_diffrn_reflns_limit_l_min -22
_diffrn_reflns_number 21177
_diffrn_reflns_theta_full 27.50
_diffrn_reflns_theta_max 27.50
_diffrn_reflns_theta_min 1.88
_exptl_absorpt_coefficient_mu 1.199
_exptl_absorpt_correction_T_max 0.9536
_exptl_absorpt_correction_T_min 0.9102
_exptl_absorpt_correction_type multi-scan
_exptl_absorpt_process_details
; 
 Corrections were done with the SADABS program, utilizing the none merged
 raw data obtained from the integration process. Integration and final cell
 refinement were done with SAINT.

 SADABS reports ratio of Tmin/Tmax =  0.881350 

;
_exptl_crystal_colour colourless
_exptl_crystal_density_diffrn 1.655
_exptl_crystal_density_method 'not measured'
_exptl_crystal_description 'transparent prism'
_exptl_crystal_F_000 1080
_exptl_crystal_size_max 0.08
_exptl_crystal_size_mid 0.06
_exptl_crystal_size_min 0.04
_refine_diff_density_max 0.836
_refine_diff_density_min -0.445
_refine_diff_density_rms 0.111
_refine_ls_abs_structure_details 'Flack H D (1983), Acta Cryst. A39, 876-881'
_refine_ls_abs_structure_Flack 0.17(4)
_refine_ls_extinction_method none
_refine_ls_goodness_of_fit_ref 1.036
_refine_ls_hydrogen_treatment noref
_refine_ls_matrix_type full
_refine_ls_number_parameters 264
_refine_ls_number_reflns 4935
_refine_ls_number_restraints 0
_refine_ls_restrained_S_all 1.036
_refine_ls_R_factor_all 0.0534
_refine_ls_R_factor_gt 0.0463
_refine_ls_shift/su_max 0.001
_refine_ls_shift/su_mean 0.000
_refine_ls_structure_factor_coef Fsqd
_refine_ls_weighting_details 'calc w=1/[\s^2^(Fo^2^)+(0.0488P)^2^+1.6626P] where P=(Fo^2^+2Fc^2^)/3'
_refine_ls_weighting_scheme calc
_refine_ls_wR_factor_gt 0.1028
_refine_ls_wR_factor_ref 0.1058
_reflns_number_gt 4468
_reflns_number_total 4935
_reflns_threshold_expression >2sigma(I)
_cod_data_source_file om060741usi20060815_021453.cif
_cod_data_source_block sad_complex_13
_cod_original_cell_volume 2149.4(5)
_cod_original_sg_symbol_H-M P2(1)2(1)2(1)
_cod_database_code 4074542

loop_
_symmetry_equiv_pos_as_xyz
'x, y, z'
'-x+1/2, -y, z+1/2'
'-x, y+1/2, -z+1/2'
'x+1/2, -y+1/2, -z'

loop_
_atom_site_label
_atom_site_type_symbol
_atom_site_fract_x
_atom_site_fract_y
_atom_site_fract_z
_atom_site_U_iso_or_equiv
_atom_site_adp_type
_atom_site_occupancy
_atom_site_symmetry_multiplicity
_atom_site_calc_flag
_atom_site_refinement_flags
Pd1 Pd 0.40452(4) 0.57517(3) 0.94387(2) 0.01978(11) Uani 1 1 d .
Cl2 Cl 0.16518(13) 0.60928(9) 0.88885(7) 0.0180(2) Uani 1 1 d .
Cl1 Cl 0.28832(14) 0.48914(9) 1.04555(7) 0.0237(3) Uani 1 1 d .
P1 P 0.62942(14) 0.55923(10) 0.99962(8) 0.0207(3) Uani 1 1 d .
N1 N 0.6069(6) 0.7142(3) 0.8662(2) 0.0226(9) Uani 1 1 d .
N2 N 0.4901(5) 0.6285(3) 0.7808(2) 0.0225(10) Uani 1 1 d .
C1 C 0.5054(6) 0.6419(4) 0.8582(3) 0.0230(11) Uani 1 1 d .
C3 C 0.5814(6) 0.6912(4) 0.7401(3) 0.0226(11) Uani 1 1 d .
C4 C 0.5999(7) 0.7059(4) 0.6613(3) 0.0288(12) Uani 1 1 d .
H4 H 0.5466 0.6690 0.6241 0.035 Uiso 1 1 calc R
C5 C 0.6993(7) 0.7764(4) 0.6394(3) 0.0301(13) Uani 1 1 d .
H5 H 0.7150 0.7887 0.5859 0.036 Uiso 1 1 calc R
C6 C 0.7778(7) 0.8305(5) 0.6947(4) 0.0325(14) Uani 1 1 d .
H6 H 0.8464 0.8781 0.6776 0.039 Uiso 1 1 calc R
C7 C 0.7585(6) 0.8168(4) 0.7731(3) 0.0263(12) Uani 1 1 d .
H7 H 0.8116 0.8536 0.8104 0.032 Uiso 1 1 calc R
C2 C 0.6569(6) 0.7459(4) 0.7945(3) 0.0217(11) Uani 1 1 d .
C8 C 0.6648(6) 0.7443(4) 0.9412(3) 0.0254(11) Uani 1 1 d .
H8A H 0.5811 0.7629 0.9756 0.031 Uiso 1 1 calc R
H8B H 0.7310 0.8008 0.9347 0.031 Uiso 1 1 calc R
C9 C 0.7521(6) 0.6618(4) 0.9775(3) 0.0239(12) Uani 1 1 d .
H9A H 0.8006 0.6843 1.0257 0.029 Uiso 1 1 calc R
H9B H 0.8316 0.6408 0.9413 0.029 Uiso 1 1 calc R
C10 C 0.7327(6) 0.4545(4) 0.9712(3) 0.0240(12) Uani 1 1 d .
C11 C 0.8870(6) 0.4495(4) 0.9852(3) 0.0248(12) Uani 1 1 d .
H11 H 0.9380 0.5024 1.0078 0.030 Uiso 1 1 calc R
C12 C 0.9639(7) 0.3670(4) 0.9659(3) 0.0295(13) Uani 1 1 d .
H12 H 1.0687 0.3642 0.9744 0.035 Uiso 1 1 calc R
C13 C 0.8925(7) 0.2893(4) 0.9349(3) 0.0310(13) Uani 1 1 d .
H13 H 0.9468 0.2325 0.9229 0.037 Uiso 1 1 calc R
C14 C 0.7404(7) 0.2940(4) 0.9211(3) 0.0312(14) Uani 1 1 d .
H14 H 0.6907 0.2401 0.8992 0.037 Uiso 1 1 calc R
C15 C 0.6601(7) 0.3754(4) 0.9386(4) 0.0291(12) Uani 1 1 d .
H15 H 0.5557 0.3778 0.9286 0.035 Uiso 1 1 calc R
C16 C 0.6258(6) 0.5537(4) 1.1046(3) 0.0242(12) Uani 1 1 d .
C17 C 0.6378(6) 0.6336(4) 1.1494(3) 0.0285(13) Uani 1 1 d .
H17 H 0.6525 0.6945 1.1258 0.034 Uiso 1 1 calc R
C18 C 0.6288(8) 0.6268(5) 1.2299(4) 0.0419(17) Uani 1 1 d .
H18 H 0.6367 0.6830 1.2610 0.050 Uiso 1 1 calc R
C19 C 0.6085(8) 0.5388(5) 1.2637(3) 0.0398(15) Uani 1 1 d .
H19 H 0.6034 0.5341 1.3185 0.048 Uiso 1 1 calc R
C20 C 0.5956(7) 0.4578(5) 1.2198(3) 0.0368(14) Uani 1 1 d .
H20 H 0.5802 0.3973 1.2440 0.044 Uiso 1 1 calc R
C21 C 0.6048(7) 0.4638(4) 1.1401(3) 0.0273(12) Uani 1 1 d .
H21 H 0.5971 0.4073 1.1094 0.033 Uiso 1 1 calc R
C22 C 0.4031(7) 0.5531(4) 0.7418(3) 0.0273(11) Uani 1 1 d .
H22A H 0.3431 0.5819 0.6995 0.033 Uiso 1 1 calc R
H22B H 0.3336 0.5230 0.7792 0.033 Uiso 1 1 calc R
C23 C 0.5065(7) 0.4772(4) 0.7087(4) 0.0350(15) Uani 1 1 d .
H23A H 0.5893 0.5085 0.6814 0.053 Uiso 1 1 calc R
H23B H 0.4509 0.4365 0.6725 0.053 Uiso 1 1 calc R
H23C H 0.5462 0.4376 0.7509 0.053 Uiso 1 1 calc R

loop_
_atom_site_aniso_label
_atom_site_aniso_U_11
_atom_site_aniso_U_22
_atom_site_aniso_U_33
_atom_site_aniso_U_23
_atom_site_aniso_U_13
_atom_site_aniso_U_12
Pd1 0.01932(18) 0.02179(18) 0.01824(18) 0.00015(16) -0.00028(16) -0.00120(16)
Cl2 0.0137(5) 0.0232(6) 0.0171(6) -0.0007(5) -0.0010(5) 0.0010(5)
Cl1 0.0185(6) 0.0340(7) 0.0185(6) 0.0071(5) -0.0010(5) -0.0055(5)
P1 0.0205(7) 0.0241(7) 0.0176(6) 0.0002(5) 0.0008(5) -0.0007(5)
N1 0.028(2) 0.021(2) 0.019(2) 0.0001(16) -0.001(2) -0.003(2)
N2 0.018(2) 0.033(3) 0.017(2) -0.0005(19) 0.0011(18) -0.0044(19)
C1 0.028(3) 0.022(3) 0.019(3) 0.004(2) -0.003(2) 0.003(2)
C3 0.019(3) 0.024(3) 0.025(3) -0.001(2) -0.003(2) 0.001(2)
C4 0.029(3) 0.036(3) 0.021(3) -0.005(2) -0.007(3) 0.005(3)
C5 0.032(3) 0.038(3) 0.021(3) 0.005(2) 0.007(2) 0.004(3)
C6 0.026(3) 0.033(3) 0.039(4) 0.010(3) 0.005(3) 0.000(3)
C7 0.026(3) 0.023(3) 0.029(3) 0.002(2) 0.003(2) 0.000(2)
C2 0.022(3) 0.022(3) 0.021(3) -0.002(2) -0.003(2) 0.003(2)
C8 0.031(3) 0.026(3) 0.019(3) -0.004(2) 0.001(3) -0.006(2)
C9 0.026(3) 0.029(3) 0.017(3) 0.001(2) -0.003(2) -0.010(2)
C10 0.020(3) 0.032(3) 0.020(3) 0.000(2) 0.003(2) 0.000(2)
C11 0.023(3) 0.034(3) 0.018(2) 0.002(2) -0.001(2) 0.001(2)
C12 0.026(3) 0.039(3) 0.023(3) 0.004(2) 0.002(2) 0.007(3)
C13 0.038(3) 0.035(3) 0.020(3) 0.000(2) 0.008(3) 0.008(3)
C14 0.032(3) 0.033(3) 0.028(3) -0.006(2) 0.002(3) -0.001(3)
C15 0.024(3) 0.036(3) 0.026(3) -0.004(3) 0.001(3) -0.002(2)
C16 0.017(3) 0.037(3) 0.018(2) 0.000(2) 0.001(2) 0.004(2)
C17 0.027(3) 0.034(3) 0.025(3) -0.002(2) -0.003(2) 0.005(2)
C18 0.040(4) 0.059(4) 0.027(3) -0.016(3) -0.005(3) 0.016(3)
C19 0.034(3) 0.067(4) 0.018(3) 0.001(3) -0.006(3) 0.012(3)
C20 0.027(3) 0.052(4) 0.031(3) 0.015(3) 0.006(3) 0.001(3)
C21 0.021(3) 0.033(3) 0.028(3) 0.006(2) -0.002(2) 0.001(3)
C22 0.024(3) 0.035(3) 0.023(3) -0.007(2) 0.001(2) -0.002(3)
C23 0.031(3) 0.033(3) 0.041(4) -0.013(3) 0.002(3) -0.005(3)

loop_
_atom_type_symbol
_atom_type_description
_atom_type_scat_dispersion_real
_atom_type_scat_dispersion_imag
_atom_type_scat_source
C C 0.0033 0.0016 'International Tables Vol C Tables 4.2.6.8 and 6.1.1.4'
H H 0.0000 0.0000 'International Tables Vol C Tables 4.2.6.8 and 6.1.1.4'
N N 0.0061 0.0033 'International Tables Vol C Tables 4.2.6.8 and 6.1.1.4'
P P 0.1023 0.0942 'International Tables Vol C Tables 4.2.6.8 and 6.1.1.4'
Cl Cl 0.1484 0.1585 'International Tables Vol C Tables 4.2.6.8 and 6.1.1.4'
Pd Pd -0.9988 1.0072 'International Tables Vol C Tables 4.2.6.8 and 6.1.1.4'

loop_
_geom_angle_atom_site_label_1
_geom_angle_atom_site_label_2
_geom_angle_atom_site_label_3
_geom_angle
C1 Pd1 P1 87.57(17)
C1 Pd1 Cl1 177.68(16)
P1 Pd1 Cl1 91.48(5)
C1 Pd1 Cl2 91.06(17)
P1 Pd1 Cl2 174.01(5)
Cl1 Pd1 Cl2 90.10(4)
C10 P1 C16 104.4(3)
C10 P1 C9 105.4(3)
C16 P1 C9 104.5(3)
C10 P1 Pd1 115.16(19)
C16 P1 Pd1 114.66(18)
C9 P1 Pd1 111.69(19)
C1 N1 C2 111.1(4)
C1 N1 C8 122.7(4)
C2 N1 C8 125.9(4)
C1 N2 C3 110.6(5)
C1 N2 C22 127.1(5)
C3 N2 C22 122.0(4)
N2 C1 N1 105.6(5)
N2 C1 Pd1 129.1(4)
N1 C1 Pd1 125.3(4)
C2 C3 C4 121.8(5)
C2 C3 N2 106.8(5)
C4 C3 N2 131.3(5)
C5 C4 C3 116.9(5)
C4 C5 C6 121.2(5)
C7 C6 C5 122.1(6)
C6 C7 C2 116.2(6)
C3 C2 N1 105.8(5)
C3 C2 C7 121.8(5)
N1 C2 C7 132.3(5)
N1 C8 C9 109.3(4)
C8 C9 P1 111.3(4)
C15 C10 C11 119.2(5)
C15 C10 P1 120.7(4)
C11 C10 P1 120.0(4)
C12 C11 C10 119.4(5)
C13 C12 C11 121.4(6)
C12 C13 C14 119.4(5)
C15 C14 C13 121.0(6)
C14 C15 C10 119.7(6)
C17 C16 C21 119.3(5)
C17 C16 P1 122.2(4)
C21 C16 P1 118.4(4)
C16 C17 C18 120.6(6)
C19 C18 C17 119.5(6)
C20 C19 C18 120.9(5)
C19 C20 C21 120.0(6)
C20 C21 C16 119.8(6)
N2 C22 C23 110.3(5)

loop_
_geom_bond_atom_site_label_1
_geom_bond_atom_site_label_2
_geom_bond_distance
Pd1 C1 1.966(5)
Pd1 P1 2.2417(14)
Pd1 Cl1 2.3656(13)
Pd1 Cl2 2.3903(13)
P1 C10 1.793(6)
P1 C16 1.814(5)
P1 C9 1.840(5)
N1 C1 1.362(7)
N1 C2 1.388(7)
N1 C8 1.457(7)
N2 C1 1.357(7)
N2 C3 1.386(7)
N2 C22 1.469(7)
C3 C2 1.385(7)
C3 C4 1.386(8)
C4 C5 1.377(8)
C5 C6 1.404(9)
C6 C7 1.378(8)
C7 C2 1.391(8)
C8 C9 1.523(8)
C10 C15 1.397(8)
C10 C11 1.404(8)
C11 C12 1.379(8)
C12 C13 1.365(8)
C13 C14 1.383(9)
C14 C15 1.375(8)
C16 C17 1.359(8)
C16 C21 1.406(8)
C17 C18 1.394(9)
C18 C19 1.369(10)
C19 C20 1.363(9)
C20 C21 1.381(8)
C22 C23 1.515(8)
